data_7128111
loop_
_publ_author_name
'Xiao, Jun-An'
'Li, Jin-Lian'
'Cheng, Xiu-Liang'
'Chen, Kai'
'Peng, Hai'
'Chen, Wen-Qiang'
'Su, Wei'
'Huang, Yan-Min'
'Yang, Hua'

_publ_section_title
;
 Enantioselective formal [3+2]-cycloadditions to access spirooxindoles
 bearing four contiguous stereocenters through synergistic catalysis.
;
_journal_issue 36
_journal_name_full 'Chemical communications (Cambridge, England)'
_journal_page_first 4456
_journal_page_last 4459
_journal_paper_doi 10.1039/d0cc07957j
_journal_volume 57
_journal_year 2021
_chemical_absolute_configuration ad
_chemical_formula_sum 'C0.89 H0.83 N0.03 O0.09'
_chemical_formula_weight 13.46
_space_group_IT_number 19
_space_group_name_Hall 'P 2ac 2ab'
_space_group_name_H-M_alt 'P 21 21 21'
_symmetry_cell_setting orthorhombic
_symmetry_space_group_name_H-M 'P 21 21 21'
_atom_sites_solution_hydrogens geom
_atom_sites_solution_primary direct
_atom_sites_solution_secondary difmap
_audit_creation_method SHELXL-97
_audit_update_record
;
2020-10-29 deposited with the CCDC.	2021-03-29 downloaded from the CCDC.
;
_cell_angle_alpha 90.00
_cell_angle_beta 90.00
_cell_angle_gamma 90.00
_cell_formula_units_Z 130
_cell_length_a 8.6247(4)
_cell_length_b 14.0350(6)
_cell_length_c 19.2606(9)
_cell_measurement_reflns_used 4052
_cell_measurement_temperature 297(2)
_cell_measurement_theta_max 66.58
_cell_measurement_theta_min 5.57
_cell_volume 2331.45(18)
_computing_structure_refinement 'SHELXL-97 (Sheldrick, 1997)'
_computing_structure_solution 'SHELXS-97 (Sheldrick, 1990)'
_diffrn_ambient_temperature 297(2)
_diffrn_measured_fraction_theta_full 0.983
_diffrn_measured_fraction_theta_max 0.983
_diffrn_measurement_device_type 'CCD area detector'
_diffrn_measurement_method 'phi and omega scans'
_diffrn_radiation_monochromator graphite
_diffrn_radiation_source 'fine-focus sealed tube'
_diffrn_radiation_type CuK\a
_diffrn_radiation_wavelength 1.54178
_diffrn_reflns_av_R_equivalents 0.0765
_diffrn_reflns_av_sigmaI/netI 0.0538
_diffrn_reflns_limit_h_max 9
_diffrn_reflns_limit_h_min -10
_diffrn_reflns_limit_k_max 16
_diffrn_reflns_limit_k_min -16
_diffrn_reflns_limit_l_max 22
_diffrn_reflns_limit_l_min -22
_diffrn_reflns_number 22285
_diffrn_reflns_theta_full 66.58
_diffrn_reflns_theta_max 66.58
_diffrn_reflns_theta_min 5.57
_exptl_absorpt_coefficient_mu 0.636
_exptl_crystal_colour COLORLESS
_exptl_crystal_density_diffrn 1.246
_exptl_crystal_density_method 'not measured'
_exptl_crystal_description BAR
_exptl_crystal_F_000 928
_exptl_crystal_size_max 0.3
_exptl_crystal_size_mid 0.2
_exptl_crystal_size_min 0.2
_refine_diff_density_max 0.196
_refine_diff_density_min -0.147
_refine_diff_density_rms 0.029
_refine_ls_abs_structure_details 'Flack H D (1983), Acta Cryst. A39, 876-881'
_refine_ls_abs_structure_Flack -0.2(3)
_refine_ls_extinction_method none
_refine_ls_goodness_of_fit_ref 1.025
_refine_ls_hydrogen_treatment mixed
_refine_ls_matrix_type full
_refine_ls_number_parameters 299
_refine_ls_number_reflns 4052
_refine_ls_number_restraints 1
_refine_ls_restrained_S_all 1.025
_refine_ls_R_factor_all 0.0537
_refine_ls_R_factor_gt 0.0461
_refine_ls_shift/su_max 0.000
_refine_ls_shift/su_mean 0.000
_refine_ls_structure_factor_coef Fsqd
_refine_ls_weighting_details 'calc w=1/[\s^2^(Fo^2^)+(0.0704P)^2^+0.2588P] where P=(Fo^2^+2Fc^2^)/3'
_refine_ls_weighting_scheme calc
_refine_ls_wR_factor_gt 0.1211
_refine_ls_wR_factor_ref 0.1285
_reflns_number_gt 3530
_reflns_number_total 4052
_reflns_threshold_expression >2sigma(I)
_cod_data_source_file d0cc07957j2.cif
_cod_data_source_block ja
_cod_depositor_comments
;
The following automatic conversions were performed:

data item '_symmetry_cell_setting' value 'Orthorhombic' was changed
to 'orthorhombic' in accordance with the
/home/data/users/saulius/crontab/automatic-downloads/rss-feeds/RSC/lib/dictionaries/cif_core.dic
dictionary named 'cif_core.dic' version 2.4.2 last updated on
2011-04-26.

Automatic conversion script
Id: cif_fix_values 7556 2019-12-06 15:28:31Z antanas 

 Adding full bibliography for 7128109--7128111.cif.
;
_cod_original_sg_symbol_H-M P2(1)2(1)2(1)
_cod_database_code 7128111

loop_
_symmetry_equiv_pos_as_xyz
'x, y, z'
'-x+1/2, -y, z+1/2'
'x+1/2, -y+1/2, -z'
'-x, y+1/2, -z+1/2'

loop_
_atom_site_label
_atom_site_type_symbol
_atom_site_fract_x
_atom_site_fract_y
_atom_site_fract_z
_atom_site_U_iso_or_equiv
_atom_site_adp_type
_atom_site_occupancy
_atom_site_symmetry_multiplicity
_atom_site_calc_flag
_atom_site_refinement_flags
_atom_site_disorder_assembly
_atom_site_disorder_group
C58 C -0.7698(2) -0.16017(14) -0.13768(10) 0.0474(5) Uani 1 1 d . . .
O31 O -0.6296(2) -0.35611(12) -0.22652(9) 0.0703(5) Uani 1 1 d . . .
C41 C -0.9616(3) -0.25565(13) -0.29428(10) 0.0482(5) Uani 1 1 d . . .
N35 N -0.8043(2) -0.28045(11) -0.29735(8) 0.0502(4) Uani 1 1 d . . .
O33 O -1.0140(2) -0.08811(11) -0.13076(9) 0.0649(4) Uani 1 1 d . . .
C59 C -0.8606(3) -0.07920(14) -0.14716(10) 0.0499(5) Uani 1 1 d . . .
C43 C -0.7568(3) -0.32130(14) -0.23630(10) 0.0499(5) Uani 1 1 d . . .
C45 C -0.6806(3) -0.18248(16) -0.38983(11) 0.0585(5) Uani 1 1 d . . .
C61 C -0.6419(4) 0.01310(19) -0.18296(15) 0.0775(8) Uani 1 1 d . . .
H61 H -0.5997 0.0699 -0.1992 0.093 Uiso 1 1 calc R . .
C42 C -1.0202(3) -0.27622(14) -0.22861(9) 0.0470(4) Uani 1 1 d . . .
C39 C -1.2097(4) -0.2048(2) -0.33148(14) 0.0753(7) Uani 1 1 d . . .
H39 H -1.2747 -0.1804 -0.3657 0.090 Uiso 1 1 calc R . .
C54 C -0.8462(3) -0.25457(13) -0.12015(9) 0.0461(4) Uani 1 1 d . . .
H54 H -0.9422 -0.2401 -0.0951 0.055 Uiso 1 1 calc R . .
C37 C -1.1746(3) -0.26177(18) -0.21485(12) 0.0618(6) Uani 1 1 d . . .
H37 H -1.2150 -0.2755 -0.1712 0.074 Uiso 1 1 calc R . .
C63 C -0.6128(3) -0.15044(18) -0.14910(14) 0.0658(6) Uani 1 1 d . . .
H63 H -0.5477 -0.2022 -0.1415 0.079 Uiso 1 1 calc R . .
C44 C -0.7111(3) -0.28004(16) -0.36000(12) 0.0632(6) Uani 1 1 d . . .
H44A H -0.7630 -0.3183 -0.3949 0.076 Uiso 1 1 calc R . .
H44B H -0.6124 -0.3102 -0.3500 0.076 Uiso 1 1 calc R . .
C50 C -0.8912(3) -0.31607(13) -0.18436(10) 0.0473(4) Uani 1 1 d . . .
C60 C -0.7962(3) 0.00658(16) -0.17018(13) 0.0656(6) Uani 1 1 d . . .
H60 H -0.8596 0.0595 -0.1768 0.079 Uiso 1 1 calc R . .
C51 C -0.9261(3) -0.41335(15) -0.15140(12) 0.0639(6) Uani 1 1 d . . .
H51A H -1.0342 -0.4169 -0.1378 0.077 Uiso 1 1 calc R . .
H51B H -0.9052 -0.4641 -0.1843 0.077 Uiso 1 1 calc R . .
C40 C -1.0543(3) -0.21881(18) -0.34624(12) 0.0651(6) Uani 1 1 d . . .
H40 H -1.0137 -0.2039 -0.3896 0.078 Uiso 1 1 calc R . .
C46 C -0.6556(4) -0.10477(18) -0.34883(15) 0.0750(7) Uani 1 1 d . . .
H46 H -0.6591 -0.1111 -0.3008 0.090 Uiso 1 1 calc R . .
C55 C -0.9087(6) -0.4655(3) -0.02907(15) 0.1076(13) Uani 1 1 d . . .
H55A H -0.9866 -0.4267 -0.0113 0.129 Uiso 1 1 calc R . .
C52 C -0.8212(4) -0.42359(16) -0.08759(12) 0.0723(7) Uani 1 1 d . . .
H52 H -0.7360 -0.4668 -0.0994 0.087 Uiso 1 1 calc R . .
C53 C -0.7523(3) -0.32272(15) -0.07476(11) 0.0611(6) Uani 1 1 d . . .
H53 H -0.6455 -0.3228 -0.0920 0.073 Uiso 1 1 calc R . .
C38 C -1.2701(3) -0.2263(2) -0.26727(14) 0.0720(7) Uani 1 1 d . . .
H38 H -1.3751 -0.2170 -0.2587 0.086 Uiso 1 1 calc R . .
C49 C -0.6731(6) -0.1720(2) -0.46082(15) 0.1034(12) Uani 1 1 d . . .
H49 H -0.6894 -0.2243 -0.4896 0.124 Uiso 1 1 calc R . .
C62 C -0.5491(4) -0.0637(2) -0.17197(17) 0.0832(9) Uani 1 1 d . . .
H62 H -0.4429 -0.0589 -0.1796 0.100 Uiso 1 1 calc R . .
C57 C -0.7479(4) -0.29615(19) 0.00009(14) 0.0820(9) Uani 1 1 d . . .
H57 H -0.6822 -0.3316 0.0284 0.098 Uiso 1 1 calc R . .
O34 O -0.8191(4) -0.23470(18) 0.02725(10) 0.1154(10) Uani 1 1 d . . .
C64 C -1.1160(4) -0.0143(2) -0.1473(2) 0.0952(10) Uani 1 1 d . . .
H64A H -1.1207 -0.0070 -0.1968 0.143 Uiso 1 1 calc R . .
H64B H -1.0801 0.0439 -0.1266 0.143 Uiso 1 1 calc R . .
H64C H -1.2174 -0.0292 -0.1298 0.143 Uiso 1 1 calc R . .
C47 C -0.6248(4) -0.0161(2) -0.3782(2) 0.0959(10) Uani 1 1 d . . .
H47 H -0.6097 0.0368 -0.3498 0.115 Uiso 1 1 calc R . .
C48 C -0.6414(7) -0.0841(3) -0.4892(2) 0.1377(19) Uani 1 1 d . . .
H48 H -0.6367 -0.0774 -0.5372 0.165 Uiso 1 1 calc R . .
C65 C -0.6169(6) -0.0072(3) -0.4479(2) 0.1141(14) Uani 1 1 d . . .
H65 H -0.5947 0.0517 -0.4677 0.137 Uiso 1 1 calc R . .
C56 C -0.8955(8) -0.5438(3) 0.00037(19) 0.1385(19) Uani 1 1 d D . .
H56A H -0.8203 -0.5869 -0.0143 0.208 Uiso 1 1 calc R . .
H56B H -0.9609 -0.5595 0.0370 0.208 Uiso 1 1 calc RD . .

loop_
_atom_site_aniso_label
_atom_site_aniso_U_11
_atom_site_aniso_U_22
_atom_site_aniso_U_33
_atom_site_aniso_U_23
_atom_site_aniso_U_13
_atom_site_aniso_U_12
C58 0.0570(12) 0.0503(10) 0.0350(9) -0.0039(7) 0.0010(8) -0.0035(8)
O31 0.0768(12) 0.0726(10) 0.0615(10) 0.0011(8) 0.0064(9) 0.0267(9)
C41 0.0626(13) 0.0433(9) 0.0387(9) 0.0007(7) -0.0016(8) -0.0027(9)
N35 0.0657(11) 0.0472(8) 0.0377(8) 0.0030(6) 0.0078(7) 0.0023(8)
O33 0.0639(10) 0.0573(8) 0.0736(10) 0.0131(7) 0.0088(8) 0.0095(7)
C59 0.0619(13) 0.0471(10) 0.0408(10) -0.0011(8) 0.0039(9) -0.0038(9)
C43 0.0651(14) 0.0419(9) 0.0428(10) -0.0011(8) 0.0024(9) 0.0054(9)
C45 0.0693(14) 0.0609(11) 0.0452(11) 0.0058(9) 0.0113(10) -0.0014(11)
C61 0.094(2) 0.0601(14) 0.0783(17) -0.0111(12) 0.0159(15) -0.0288(14)
C42 0.0548(12) 0.0474(10) 0.0388(9) -0.0012(8) -0.0019(8) -0.0037(8)
C39 0.0763(18) 0.0863(17) 0.0632(15) 0.0068(12) -0.0192(13) 0.0046(14)
C54 0.0593(12) 0.0435(9) 0.0356(9) 0.0000(7) -0.0006(8) 0.0009(8)
C37 0.0625(14) 0.0737(14) 0.0491(11) -0.0058(10) 0.0040(10) -0.0059(11)
C63 0.0567(14) 0.0676(13) 0.0730(15) -0.0117(12) -0.0011(12) -0.0035(11)
C44 0.0900(17) 0.0544(11) 0.0453(11) -0.0016(9) 0.0209(11) 0.0015(11)
C50 0.0617(12) 0.0434(9) 0.0368(9) 0.0005(8) 0.0012(9) 0.0001(8)
C60 0.0937(19) 0.0460(11) 0.0572(13) -0.0018(9) 0.0093(12) -0.0088(11)
C51 0.0948(18) 0.0490(11) 0.0478(11) 0.0083(9) -0.0033(12) -0.0104(11)
C40 0.0814(17) 0.0688(13) 0.0451(11) 0.0076(10) -0.0065(11) -0.0011(12)
C46 0.097(2) 0.0617(13) 0.0663(15) 0.0010(12) 0.0028(14) -0.0105(13)
C55 0.169(4) 0.101(2) 0.0533(16) 0.0157(16) -0.0108(19) -0.040(2)
C52 0.114(2) 0.0489(11) 0.0537(13) 0.0073(9) -0.0084(13) 0.0057(13)
C53 0.0827(16) 0.0523(10) 0.0484(12) 0.0065(9) -0.0103(11) 0.0068(11)
C38 0.0596(15) 0.0855(16) 0.0711(16) -0.0077(13) -0.0072(12) 0.0036(12)
C49 0.164(4) 0.0924(19) 0.0537(15) 0.0108(14) 0.0160(19) -0.024(2)
C62 0.0661(17) 0.092(2) 0.091(2) -0.0177(16) 0.0106(15) -0.0310(15)
C57 0.131(3) 0.0610(15) 0.0534(14) 0.0071(12) -0.0277(16) -0.0068(16)
O34 0.206(3) 0.0889(14) 0.0509(11) -0.0101(10) -0.0112(14) 0.0199(18)
C64 0.083(2) 0.0839(19) 0.119(3) 0.0221(18) -0.0086(19) 0.0251(16)
C47 0.108(2) 0.0646(16) 0.115(3) 0.0029(17) 0.010(2) -0.0153(16)
C48 0.214(6) 0.123(3) 0.077(2) 0.043(2) 0.019(3) -0.040(3)
C65 0.136(3) 0.080(2) 0.126(3) 0.044(2) 0.020(3) -0.015(2)
C56 0.252(6) 0.092(2) 0.072(2) 0.0244(19) -0.016(3) -0.043(3)

loop_
_atom_type_symbol
_atom_type_description
_atom_type_scat_dispersion_real
_atom_type_scat_dispersion_imag
_atom_type_scat_source
C C 0.0181 0.0091 'International Tables Vol C Tables 4.2.6.8 and 6.1.1.4'
H H 0.0000 0.0000 'International Tables Vol C Tables 4.2.6.8 and 6.1.1.4'
O O 0.0492 0.0322 'International Tables Vol C Tables 4.2.6.8 and 6.1.1.4'
N N 0.0311 0.0180 'International Tables Vol C Tables 4.2.6.8 and 6.1.1.4'

loop_
_geom_angle_atom_site_label_1
_geom_angle_atom_site_label_2
_geom_angle_atom_site_label_3
_geom_angle
_geom_angle_site_symmetry_1
_geom_angle_site_symmetry_3
_geom_angle_publ_flag
C63 C58 C59 116.8(2) . . ?
C63 C58 C54 123.2(2) . . ?
C59 C58 C54 119.87(19) . . ?
C40 C41 C42 121.7(2) . . ?
C40 C41 N35 128.5(2) . . ?
C42 C41 N35 109.79(17) . . ?
C43 N35 C41 110.92(17) . . ?
C43 N35 C44 123.36(19) . . ?
C41 N35 C44 124.79(19) . . ?
C59 O33 C64 119.3(2) . . ?
O33 C59 C58 116.08(18) . . ?
O33 C59 C60 122.4(2) . . ?
C58 C59 C60 121.4(2) . . ?
O31 C43 N35 124.8(2) . . ?
O31 C43 C50 126.90(19) . . ?
N35 C43 C50 108.29(18) . . ?
C46 C45 C49 118.9(3) . . ?
C46 C45 C44 122.2(2) . . ?
C49 C45 C44 118.9(2) . . ?
C60 C61 C62 119.7(2) . . ?
C60 C61 H61 120.1 . . ?
C62 C61 H61 120.1 . . ?
C37 C42 C41 119.82(19) . . ?
C37 C42 C50 131.38(19) . . ?
C41 C42 C50 108.76(18) . . ?
C38 C39 C40 121.3(2) . . ?
C38 C39 H39 119.3 . . ?
C40 C39 H39 119.3 . . ?
C58 C54 C53 116.37(19) . . ?
C58 C54 C50 114.54(15) . . ?
C53 C54 C50 103.85(15) . . ?
C58 C54 H54 107.2 . . ?
C53 C54 H54 107.2 . . ?
C50 C54 H54 107.2 . . ?
C42 C37 C38 119.0(2) . . ?
C42 C37 H37 120.5 . . ?
C38 C37 H37 120.5 . . ?
C58 C63 C62 121.3(3) . . ?
C58 C63 H63 119.4 . . ?
C62 C63 H63 119.4 . . ?
N35 C44 C45 114.67(18) . . ?
N35 C44 H44A 108.6 . . ?
C45 C44 H44A 108.6 . . ?
N35 C44 H44B 108.6 . . ?
C45 C44 H44B 108.6 . . ?
H44A C44 H44B 107.6 . . ?
C42 C50 C43 101.94(15) . . ?
C42 C50 C51 114.71(19) . . ?
C43 C50 C51 112.06(18) . . ?
C42 C50 C54 115.27(16) . . ?
C43 C50 C54 110.88(17) . . ?
C51 C50 C54 102.33(15) . . ?
C61 C60 C59 120.3(2) . . ?
C61 C60 H60 119.8 . . ?
C59 C60 H60 119.8 . . ?
C52 C51 C50 107.41(19) . . ?
C52 C51 H51A 110.2 . . ?
C50 C51 H51A 110.2 . . ?
C52 C51 H51B 110.2 . . ?
C50 C51 H51B 110.2 . . ?
H51A C51 H51B 108.5 . . ?
C41 C40 C39 117.7(2) . . ?
C41 C40 H40 121.1 . . ?
C39 C40 H40 121.1 . . ?
C45 C46 C47 120.7(3) . . ?
C45 C46 H46 119.7 . . ?
C47 C46 H46 119.7 . . ?
C56 C55 C52 130.8(5) . . ?
C56 C55 H55A 114.6 . . ?
C52 C55 H55A 114.6 . . ?
C55 C52 C51 110.4(3) . . ?
C55 C52 C53 115.8(2) . . ?
C51 C52 C53 105.51(17) . . ?
C55 C52 H52 108.3 . . ?
C51 C52 H52 108.3 . . ?
C53 C52 H52 108.3 . . ?
C57 C53 C54 114.3(2) . . ?
C57 C53 C52 113.1(2) . . ?
C54 C53 C52 106.06(19) . . ?
C57 C53 H53 107.7 . . ?
C54 C53 H53 107.7 . . ?
C52 C53 H53 107.7 . . ?
C39 C38 C37 120.4(3) . . ?
C39 C38 H38 119.8 . . ?
C37 C38 H38 119.8 . . ?
C48 C49 C45 119.9(3) . . ?
C48 C49 H49 120.0 . . ?
C45 C49 H49 120.0 . . ?
C61 C62 C63 120.4(3) . . ?
C61 C62 H62 119.8 . . ?
C63 C62 H62 119.8 . . ?
O34 C57 C53 126.7(3) . . ?
O34 C57 H57 116.6 . . ?
C53 C57 H57 116.6 . . ?
O33 C64 H64A 109.5 . . ?
O33 C64 H64B 109.5 . . ?
H64A C64 H64B 109.5 . . ?
O33 C64 H64C 109.5 . . ?
H64A C64 H64C 109.5 . . ?
H64B C64 H64C 109.5 . . ?
C65 C47 C46 119.7(3) . . ?
C65 C47 H47 120.1 . . ?
C46 C47 H47 120.1 . . ?
C65 C48 C49 120.8(3) . . ?
C65 C48 H48 119.6 . . ?
C49 C48 H48 119.6 . . ?
C47 C65 C48 120.0(3) . . ?
C47 C65 H65 120.0 . . ?
C48 C65 H65 120.0 . . ?
C55 C56 H56A 120.0 . . ?
C55 C56 H56B 120.0 . . ?
H56A C56 H56B 120.0 . . ?

loop_
_geom_bond_atom_site_label_1
_geom_bond_atom_site_label_2
_geom_bond_distance
_geom_bond_site_symmetry_2
_geom_bond_publ_flag
C58 C63 1.379(3) . ?
C58 C59 1.392(3) . ?
C58 C54 1.518(3) . ?
O31 C43 1.215(3) . ?
C41 C40 1.381(3) . ?
C41 C42 1.393(3) . ?
C41 N35 1.402(3) . ?
N35 C43 1.371(3) . ?
N35 C44 1.450(3) . ?
O33 C59 1.366(3) . ?
O33 C64 1.395(3) . ?
C59 C60 1.398(3) . ?
C43 C50 1.533(3) . ?
C45 C46 1.364(4) . ?
C45 C49 1.376(4) . ?
C45 C44 1.508(3) . ?
C61 C60 1.357(4) . ?
C61 C62 1.359(5) . ?
C61 H61 0.9300 . ?
C42 C37 1.373(4) . ?
C42 C50 1.510(3) . ?
C39 C38 1.375(4) . ?
C39 C40 1.385(4) . ?
C39 H39 0.9300 . ?
C54 C53 1.528(3) . ?
C54 C50 1.557(3) . ?
C54 H54 0.9800 . ?
C37 C38 1.395(4) . ?
C37 H37 0.9300 . ?
C63 C62 1.406(4) . ?
C63 H63 0.9300 . ?
C44 H44A 0.9700 . ?
C44 H44B 0.9700 . ?
C50 C51 1.536(3) . ?
C60 H60 0.9300 . ?
C51 C52 1.533(4) . ?
C51 H51A 0.9700 . ?
C51 H51B 0.9700 . ?
C40 H40 0.9300 . ?
C46 C47 1.392(4) . ?
C46 H46 0.9300 . ?
C55 C56 1.243(5) . ?
C55 C52 1.478(4) . ?
C55 H55A 0.9300 . ?
C52 C53 1.555(3) . ?
C52 H52 0.9800 . ?
C53 C57 1.490(4) . ?
C53 H53 0.9800 . ?
C38 H38 0.9300 . ?
C49 C48 1.377(5) . ?
C49 H49 0.9300 . ?
C62 H62 0.9300 . ?
C57 O34 1.181(4) . ?
C57 H57 0.9300 . ?
C64 H64A 0.9600 . ?
C64 H64B 0.9600 . ?
C64 H64C 0.9600 . ?
C47 C65 1.351(6) . ?
C47 H47 0.9300 . ?
C48 C65 1.358(6) . ?
C48 H48 0.9300 . ?
C65 H65 0.9300 . ?
C56 H56A 0.9300 . ?
C56 H56B 0.9300 . ?

loop_
_geom_torsion_atom_site_label_1
_geom_torsion_atom_site_label_2
_geom_torsion_atom_site_label_3
_geom_torsion_atom_site_label_4
_geom_torsion
_geom_torsion_site_symmetry_1
_geom_torsion_site_symmetry_2
_geom_torsion_site_symmetry_3
_geom_torsion_site_symmetry_4
_geom_torsion_publ_flag
C40 C41 N35 C43 -175.5(2) . . . . ?
C42 C41 N35 C43 2.7(2) . . . . ?
C40 C41 N35 C44 -6.3(3) . . . . ?
C42 C41 N35 C44 171.91(18) . . . . ?
C64 O33 C59 C58 -171.7(2) . . . . ?
C64 O33 C59 C60 10.1(4) . . . . ?
C63 C58 C59 O33 -175.4(2) . . . . ?
C54 C58 C59 O33 8.4(3) . . . . ?
C63 C58 C59 C60 2.8(3) . . . . ?
C54 C58 C59 C60 -173.43(19) . . . . ?
C41 N35 C43 O31 174.1(2) . . . . ?
C44 N35 C43 O31 4.7(3) . . . . ?
C41 N35 C43 C50 -5.3(2) . . . . ?
C44 N35 C43 C50 -174.67(18) . . . . ?
C40 C41 C42 C37 1.4(3) . . . . ?
N35 C41 C42 C37 -176.94(19) . . . . ?
C40 C41 C42 C50 179.44(19) . . . . ?
N35 C41 C42 C50 1.1(2) . . . . ?
C63 C58 C54 C53 35.5(3) . . . . ?
C59 C58 C54 C53 -148.6(2) . . . . ?
C63 C58 C54 C50 -85.9(3) . . . . ?
C59 C58 C54 C50 90.1(2) . . . . ?
C41 C42 C37 C38 -0.2(3) . . . . ?
C50 C42 C37 C38 -177.7(2) . . . . ?
C59 C58 C63 C62 -2.5(4) . . . . ?
C54 C58 C63 C62 173.6(2) . . . . ?
C43 N35 C44 C45 -124.1(2) . . . . ?
C41 N35 C44 C45 68.0(3) . . . . ?
C46 C45 C44 N35 37.1(4) . . . . ?
C49 C45 C44 N35 -145.0(3) . . . . ?
C37 C42 C50 C43 173.8(2) . . . . ?
C41 C42 C50 C43 -3.9(2) . . . . ?
C37 C42 C50 C51 52.5(3) . . . . ?
C41 C42 C50 C51 -125.27(19) . . . . ?
C37 C42 C50 C54 -66.0(3) . . . . ?
C41 C42 C50 C54 116.24(18) . . . . ?
O31 C43 C50 C42 -173.8(2) . . . . ?
N35 C43 C50 C42 5.5(2) . . . . ?
O31 C43 C50 C51 -50.7(3) . . . . ?
N35 C43 C50 C51 128.68(19) . . . . ?
O31 C43 C50 C54 63.0(3) . . . . ?
N35 C43 C50 C54 -117.67(18) . . . . ?
C58 C54 C50 C42 -68.1(2) . . . . ?
C53 C54 C50 C42 163.88(18) . . . . ?
C58 C54 C50 C43 47.0(2) . . . . ?
C53 C54 C50 C43 -80.98(19) . . . . ?
C58 C54 C50 C51 166.67(19) . . . . ?
C53 C54 C50 C51 38.7(2) . . . . ?
C62 C61 C60 C59 -1.3(4) . . . . ?
O33 C59 C60 C61 177.1(2) . . . . ?
C58 C59 C60 C61 -1.0(4) . . . . ?
C42 C50 C51 C52 -157.0(2) . . . . ?
C43 C50 C51 C52 87.4(2) . . . . ?
C54 C50 C51 C52 -31.4(3) . . . . ?
C42 C41 C40 C39 -1.4(3) . . . . ?
N35 C41 C40 C39 176.6(2) . . . . ?
C38 C39 C40 C41 0.3(4) . . . . ?
C49 C45 C46 C47 0.8(5) . . . . ?
C44 C45 C46 C47 178.7(3) . . . . ?
C56 C55 C52 C51 112.9(5) . . . . ?
C56 C55 C52 C53 -127.4(4) . . . . ?
C50 C51 C52 C55 138.0(3) . . . . ?
C50 C51 C52 C53 12.2(3) . . . . ?
C58 C54 C53 C57 76.1(3) . . . . ?
C50 C54 C53 C57 -157.1(2) . . . . ?
C58 C54 C53 C52 -158.73(19) . . . . ?
C50 C54 C53 C52 -31.9(2) . . . . ?
C55 C52 C53 C57 16.0(4) . . . . ?
C51 C52 C53 C57 138.4(3) . . . . ?
C55 C52 C53 C54 -109.9(3) . . . . ?
C51 C52 C53 C54 12.5(3) . . . . ?
C40 C39 C38 C37 0.8(4) . . . . ?
C42 C37 C38 C39 -0.9(4) . . . . ?
C46 C45 C49 C48 -0.3(6) . . . . ?
C44 C45 C49 C48 -178.3(4) . . . . ?
C60 C61 C62 C63 1.6(5) . . . . ?
C58 C63 C62 C61 0.4(4) . . . . ?
C54 C53 C57 O34 7.2(5) . . . . ?
C52 C53 C57 O34 -114.2(4) . . . . ?
C45 C46 C47 C65 -1.2(6) . . . . ?
C45 C49 C48 C65 0.2(9) . . . . ?
C46 C47 C65 C48 1.0(7) . . . . ?
C49 C48 C65 C47 -0.5(9) . . . . ?
